data_2225024
loop_
_publ_author_name
'Li, Zhi-Gang'
'Li, Shao-Ai'
'Liu, De-Quan'
'Huang, Yi-Hua'
'Xu, Jing-Wei'

_publ_section_title
;
 Octaaquabis(\m~2~-1<i>H</i>-pyrazole-3,5-dicarboxylato)tricopper(II)
 tetrahydrate
;
_journal_coeditor_code IS2499
_journal_issue 2
_journal_name_full 'Acta Crystallographica Section E'
_journal_page_first m216
_journal_paper_doi 10.1107/S1600536810001595
_journal_volume 66
_journal_year 2010
_chemical_formula_iupac '[Cu3 (C5 H N2 O4)2 (H2 O)8], 4H2 O'
_chemical_formula_moiety 'C10 H18 Cu3 N4 O16, 4(H2 O)'
_chemical_formula_sum 'C10 H26 Cu3 N4 O20'
_chemical_formula_weight 712.97
_chemical_name_systematic
;
Octaaquabis(\m~2~-1<i>H</i>-pyrazole-3,5-dicarboxylato)tricopper(II)
tetrahydrate
;
_space_group_IT_number 2
_symmetry_cell_setting triclinic
_symmetry_space_group_name_Hall '-P 1'
_symmetry_space_group_name_H-M 'P -1'
_atom_sites_solution_hydrogens geom
_atom_sites_solution_primary direct
_atom_sites_solution_secondary difmap
_cell_angle_alpha 103.4850(10)
_cell_angle_beta 90.9240(10)
_cell_angle_gamma 117.5050(10)
_cell_formula_units_Z 1
_cell_length_a 8.9455(6)
_cell_length_b 9.1018(7)
_cell_length_c 9.1125(7)
_cell_measurement_reflns_used 2128
_cell_measurement_temperature 293(2)
_cell_measurement_theta_max 26.00
_cell_measurement_theta_min 2.32
_cell_volume 633.31(8)
_computing_cell_refinement 'SAINT-Plus (Bruker, 1998)'
_computing_data_collection 'SMART (Bruker, 1998)'
_computing_data_reduction 'SAINT-Plus (Bruker, 1998)'
_computing_molecular_graphics 'SHELXTL (Sheldrick, 2008)'
_computing_publication_material 'SHELXTL (Sheldrick, 2008)'
_computing_structure_refinement 'SHELXL97 (Sheldrick, 2008)'
_computing_structure_solution 'SHELXS97 (Sheldrick, 2008)'
_diffrn_ambient_temperature 293(2)
_diffrn_measured_fraction_theta_full 0.972
_diffrn_measured_fraction_theta_max 0.972
_diffrn_measurement_device_type 'Bruker SMART APEX CCD area-detector'
_diffrn_measurement_method '\f and \w scans'
_diffrn_radiation_monochromator graphite
_diffrn_radiation_source 'fine-focus sealed tube'
_diffrn_radiation_type MoK\a
_diffrn_radiation_wavelength 0.71073
_diffrn_reflns_av_R_equivalents 0.0098
_diffrn_reflns_av_sigmaI/netI 0.0211
_diffrn_reflns_limit_h_max 11
_diffrn_reflns_limit_h_min -10
_diffrn_reflns_limit_k_max 9
_diffrn_reflns_limit_k_min -11
_diffrn_reflns_limit_l_max 9
_diffrn_reflns_limit_l_min -11
_diffrn_reflns_number 3535
_diffrn_reflns_theta_full 26.00
_diffrn_reflns_theta_max 26.00
_diffrn_reflns_theta_min 2.32
_exptl_absorpt_coefficient_mu 2.590
_exptl_absorpt_correction_T_max 0.8771
_exptl_absorpt_correction_T_min 0.6658
_exptl_absorpt_correction_type multi-scan
_exptl_absorpt_process_details '(<i>SADABS</i>; Sheldrick, 1996)'
_exptl_crystal_colour blue
_exptl_crystal_density_diffrn 1.869
_exptl_crystal_density_method 'not measured'
_exptl_crystal_description tabular
_exptl_crystal_F_000 361
_exptl_crystal_size_max 0.17
_exptl_crystal_size_mid 0.13
_exptl_crystal_size_min 0.05
_refine_diff_density_max 0.887
_refine_diff_density_min -0.541
_refine_ls_extinction_method none
_refine_ls_goodness_of_fit_ref 1.078
_refine_ls_hydrogen_treatment mixed
_refine_ls_matrix_type full
_refine_ls_number_parameters 205
_refine_ls_number_reflns 2412
_refine_ls_number_restraints 12
_refine_ls_restrained_S_all 1.086
_refine_ls_R_factor_all 0.0395
_refine_ls_R_factor_gt 0.0358
_refine_ls_shift/su_max 0.042
_refine_ls_shift/su_mean 0.001
_refine_ls_structure_factor_coef Fsqd
_refine_ls_weighting_details 'calc w=1/[\s^2^(Fo^2^)+(0.0495P)^2^+1.6150P] where P=(Fo^2^+2Fc^2^)/3'
_refine_ls_weighting_scheme calc
_refine_ls_wR_factor_gt 0.0922
_refine_ls_wR_factor_ref 0.0951
_reflns_number_gt 2198
_reflns_number_total 2412
_reflns_threshold_expression I>2\s(I)
_cod_data_source_file is2499.cif
_cod_data_source_block I
_cod_depositor_comments
;
The following automatic conversions were performed:
'_symmetry_cell_setting' value 'Triclinic' changed to 'triclinic'
according to '/home/saulius/struct/CIF-dictionaries/cif_core.dic'
dictionary named 'cif_core.dic' version 2.4.1 from 2010-06-29.

Automatic conversion script
Id: cif_fix_enum 1527 2010-12-29 10:47:43Z saulius 

The following automatic conversions were performed:

'_symmetry_cell_setting' value 'Triclinic' changed to 'triclinic'
according to /home/saulius/struct/CIF-dictionaries/cif_core.dic
dictionary named 'cif_core.dic' version 2.4.1 from 2010-06-29.

Automatic conversion script
Id: cif_fix_values 1715 2011-07-08 13:25:40Z adriana 
;
_cod_database_code 2225024
_cod_database_fobs_code 2225024

loop_
_symmetry_equiv_pos_as_xyz
'x, y, z'
'-x, -y, -z'

loop_
_atom_site_type_symbol
_atom_site_label
_atom_site_fract_x
_atom_site_fract_y
_atom_site_fract_z
_atom_site_U_iso_or_equiv
_atom_site_adp_type
_atom_site_calc_flag
_atom_site_refinement_flags
_atom_site_occupancy
_atom_site_disorder_assembly
_atom_site_disorder_group
Cu Cu1 0.5000 0.5000 0.0000 0.01250(16) Uani d S 1 . .
Cu Cu2 0.18693(5) 0.39943(5) 0.35269(4) 0.01365(14) Uani d . 1 . .
O O1 0.4661(3) 0.8149(3) 0.7106(3) 0.0205(5) Uani d . 1 . .
O O2 0.2463(3) 0.5801(3) 0.5590(3) 0.0180(5) Uani d . 1 . .
O O3 0.8061(3) 0.6833(3) 0.0762(3) 0.0187(5) Uani d . 1 . .
O O4 0.9786(3) 0.8716(3) 0.2903(3) 0.0198(5) Uani d . 1 . .
O O5 0.4555(4) 0.6959(4) -0.0015(3) 0.0319(7) Uani d D 1 . .
H H5A 0.420(6) 0.690(7) -0.093(3) 0.038 Uiso d D 1 . .
H H5B 0.541(5) 0.797(4) 0.040(5) 0.038 Uiso d D 1 . .
O O6 -0.0225(4) 0.2439(4) 0.4269(4) 0.0318(7) Uani d D 1 . .
H H6A -0.091(5) 0.148(4) 0.360(5) 0.038 Uiso d D 1 . .
H H6B -0.083(6) 0.291(6) 0.468(5) 0.038 Uiso d D 1 . .
O O7 0.2443(4) 0.8545(4) 0.1630(3) 0.0268(6) Uani d D 1 . .
H H7A 0.330(4) 0.923(5) 0.219(5) 0.032 Uiso d D 1 . .
H H7B 0.159(4) 0.848(6) 0.198(5) 0.032 Uiso d D 1 . .
O O8 0.2631(4) 0.9378(4) 0.8781(3) 0.0280(6) Uani d D 1 . .
H H8A 0.245(6) 0.913(6) 0.958(3) 0.034 Uiso d D 1 . .
H H8B 0.316(5) 0.899(6) 0.826(5) 0.034 Uiso d D 1 . .
O O9 0.1851(4) 0.2020(4) 0.1939(4) 0.0335(7) Uani d D 1 . .
H H9A 0.104(5) 0.102(4) 0.195(6) 0.040 Uiso d D 1 . .
H H9B 0.282(4) 0.202(7) 0.197(6) 0.040 Uiso d D 1 . .
O O10 0.0459(4) 0.4770(5) 0.2092(4) 0.0415(8) Uani d D 1 . .
H H10A 0.102(6) 0.580(4) 0.202(6) 0.050 Uiso d D 1 . .
H H10B -0.052(4) 0.452(7) 0.238(6) 0.050 Uiso d D 1 . .
N N1 0.5326(3) 0.5804(4) 0.2330(3) 0.0135(6) Uani d . 1 . .
N N2 0.4214(3) 0.5670(4) 0.3334(3) 0.0136(6) Uani d . 1 . .
C C1 0.5045(4) 0.6944(4) 0.4637(4) 0.0136(6) Uani d . 1 . .
C C2 0.6742(4) 0.7934(4) 0.4484(4) 0.0151(7) Uani d . 1 . .
H H2 0.7597 0.8884 0.5196 0.015 Uiso calc R 1 . .
C C3 0.6852(4) 0.7162(4) 0.3012(4) 0.0125(6) Uani d . 1 . .
C C4 0.4011(4) 0.6993(4) 0.5882(4) 0.0153(7) Uani d . 1 . .
C C5 0.8344(4) 0.7607(4) 0.2152(4) 0.0136(7) Uani d . 1 . .

loop_
_atom_site_aniso_label
_atom_site_aniso_U_11
_atom_site_aniso_U_22
_atom_site_aniso_U_33
_atom_site_aniso_U_12
_atom_site_aniso_U_13
_atom_site_aniso_U_23
Cu1 0.0145(3) 0.0118(3) 0.0090(3) 0.0055(2) 0.0011(2) 0.0007(2)
Cu2 0.0111(2) 0.0123(2) 0.0137(2) 0.00298(17) 0.00279(15) 0.00235(16)
O1 0.0194(12) 0.0210(13) 0.0134(12) 0.0060(11) 0.0028(10) -0.0012(10)
O2 0.0141(12) 0.0167(12) 0.0181(12) 0.0045(10) 0.0046(9) 0.0018(10)
O3 0.0171(12) 0.0216(13) 0.0122(12) 0.0056(10) 0.0040(9) 0.0030(10)
O4 0.0116(11) 0.0210(13) 0.0172(12) 0.0012(10) 0.0018(9) 0.0026(10)
O5 0.0366(17) 0.0299(16) 0.0294(16) 0.0160(14) 0.0037(13) 0.0082(13)
O6 0.0251(15) 0.0303(16) 0.0354(17) 0.0099(13) 0.0063(12) 0.0076(13)
O7 0.0209(14) 0.0209(14) 0.0335(16) 0.0080(12) 0.0098(12) 0.0025(12)
O8 0.0286(15) 0.0294(16) 0.0257(15) 0.0154(13) 0.0053(12) 0.0033(12)
O9 0.0323(16) 0.0270(16) 0.0358(17) 0.0100(13) 0.0082(13) 0.0076(13)
O10 0.0351(18) 0.0381(19) 0.054(2) 0.0156(16) 0.0024(16) 0.0220(16)
N1 0.0125(13) 0.0140(14) 0.0123(13) 0.0050(11) 0.0035(10) 0.0035(11)
N2 0.0119(13) 0.0146(14) 0.0112(13) 0.0044(11) 0.0020(10) 0.0018(11)
C1 0.0136(15) 0.0139(16) 0.0119(15) 0.0057(13) 0.0014(12) 0.0032(12)
C2 0.0125(15) 0.0157(17) 0.0132(16) 0.0039(13) 0.0005(12) 0.0031(13)
C3 0.0127(15) 0.0126(16) 0.0103(15) 0.0047(13) -0.0010(12) 0.0027(12)
C4 0.0149(16) 0.0166(17) 0.0152(16) 0.0081(14) 0.0031(13) 0.0047(13)
C5 0.0150(16) 0.0130(17) 0.0133(16) 0.0064(14) 0.0037(13) 0.0048(13)

loop_
_atom_type_symbol
_atom_type_description
_atom_type_scat_dispersion_real
_atom_type_scat_dispersion_imag
_atom_type_scat_source
C C 0.0033 0.0016 'International Tables Vol C Tables 4.2.6.8 and 6.1.1.4'
H H 0.0000 0.0000 'International Tables Vol C Tables 4.2.6.8 and 6.1.1.4'
N N 0.0061 0.0033 'International Tables Vol C Tables 4.2.6.8 and 6.1.1.4'
O O 0.0106 0.0060 'International Tables Vol C Tables 4.2.6.8 and 6.1.1.4'
Cu Cu 0.3201 1.2651 'International Tables Vol C Tables 4.2.6.8 and 6.1.1.4'

loop_
_geom_angle_atom_site_label_1
_geom_angle_atom_site_label_2
_geom_angle_atom_site_label_3
_geom_angle_site_symmetry_1
_geom_angle_site_symmetry_3
_geom_angle
_geom_angle_publ_flag
O5 Cu1 O5 . 2_665 180.0 ?
O5 Cu1 N1 . . 87.36(12) ?
O5 Cu1 N1 2_665 . 92.64(12) ?
O5 Cu1 N1 . 2_665 92.64(12) ?
O5 Cu1 N1 2_665 2_665 87.36(12) ?
N1 Cu1 N1 . 2_665 180.00(18) ?
O5 Cu1 O3 . 2_665 85.89(11) ?
O5 Cu1 O3 2_665 2_665 94.11(11) ?
N1 Cu1 O3 . 2_665 105.11(9) ?
N1 Cu1 O3 2_665 2_665 74.89(9) ?
O5 Cu1 O3 . . 94.11(11) ?
O5 Cu1 O3 2_665 . 85.89(11) ?
N1 Cu1 O3 . . 74.89(9) ?
N1 Cu1 O3 2_665 . 105.11(9) ?
O3 Cu1 O3 2_665 . 180.0 ?
N2 Cu2 O6 . . 165.29(12) ?
N2 Cu2 O9 . . 93.98(12) ?
O6 Cu2 O9 . . 92.94(13) ?
N2 Cu2 O2 . . 80.69(10) ?
O6 Cu2 O2 . . 88.18(11) ?
O9 Cu2 O2 . . 158.66(12) ?
N2 Cu2 O10 . . 97.78(12) ?
O6 Cu2 O10 . . 93.87(13) ?
O9 Cu2 O10 . . 99.41(14) ?
O2 Cu2 O10 . . 101.78(12) ?
C4 O2 Cu2 . . 114.3(2) ?
C5 O3 Cu1 . . 109.0(2) ?
Cu1 O5 H5A . . 111(3) ?
Cu1 O5 H5B . . 115(3) ?
H5A O5 H5B . . 110(5) ?
Cu2 O6 H6A . . 115(3) ?
Cu2 O6 H6B . . 116(3) ?
H6A O6 H6B . . 108(5) ?
H7A O7 H7B . . 113(5) ?
H8A O8 H8B . . 117(5) ?
Cu2 O9 H9A . . 114(3) ?
Cu2 O9 H9B . . 114(3) ?
H9A O9 H9B . . 110(5) ?
Cu2 O10 H10A . . 115(4) ?
Cu2 O10 H10B . . 109(4) ?
H10A O10 H10B . . 114(6) ?
N2 N1 C3 . . 107.6(3) ?
N2 N1 Cu1 . . 132.2(2) ?
C3 N1 Cu1 . . 116.3(2) ?
N1 N2 C1 . . 108.4(3) ?
N1 N2 Cu2 . . 137.8(2) ?
C1 N2 Cu2 . . 113.2(2) ?
N2 C1 C2 . . 110.0(3) ?
N2 C1 C4 . . 115.9(3) ?
C2 C1 C4 . . 134.1(3) ?
C3 C2 C1 . . 103.4(3) ?
C3 C2 H2 . . 128.3 ?
C1 C2 H2 . . 128.3 ?
N1 C3 C2 . . 110.6(3) ?
N1 C3 C5 . . 119.3(3) ?
C2 C3 C5 . . 130.1(3) ?
O1 C4 O2 . . 124.6(3) ?
O1 C4 C1 . . 120.1(3) ?
O2 C4 C1 . . 115.2(3) ?
O3 C5 O4 . . 125.8(3) ?
O3 C5 C3 . . 117.4(3) ?
O4 C5 C3 . . 116.8(3) ?

loop_
_geom_bond_atom_site_label_1
_geom_bond_atom_site_label_2
_geom_bond_site_symmetry_2
_geom_bond_distance
_geom_bond_publ_flag
Cu1 O5 . 2.001(3) ?
Cu1 O5 2_665 2.001(3) ?
Cu1 N1 . 2.047(3) ?
Cu1 N1 2_665 2.047(3) ?
Cu1 O3 2_665 2.437(2) ?
Cu1 O3 . 2.437(2) ?
Cu2 N2 . 1.985(3) ?
Cu2 O6 . 2.002(3) ?
Cu2 O9 . 2.021(3) ?
Cu2 O2 . 2.059(2) ?
Cu2 O10 . 2.236(3) ?
O1 C4 . 1.247(4) ?
O2 C4 . 1.277(4) ?
O3 C5 . 1.255(4) ?
O4 C5 . 1.264(4) ?
O5 H5A . 0.87(2) ?
O5 H5B . 0.87(2) ?
O6 H6A . 0.87(2) ?
O6 H6B . 0.87(6) ?
O7 H7A . 0.80(2) ?
O7 H7B . 0.81(2) ?
O8 H8A . 0.81(2) ?
O8 H8B . 0.81(5) ?
O9 H9A . 0.87(2) ?
O9 H9B . 0.87(5) ?
O10 H10A . 0.85(2) ?
O10 H10B . 0.86(5) ?
N1 N2 . 1.345(4) ?
N1 C3 . 1.354(4) ?
N2 C1 . 1.357(4) ?
C1 C2 . 1.392(5) ?
C1 C4 . 1.481(5) ?
C2 C3 . 1.390(5) ?
C2 H2 . 0.9300 ?
C3 C5 . 1.497(4) ?

loop_
_geom_hbond_atom_site_label_D
_geom_hbond_atom_site_label_H
_geom_hbond_atom_site_label_A
_geom_hbond_site_symmetry_A
_geom_hbond_distance_DH
_geom_hbond_distance_HA
_geom_hbond_distance_DA
_geom_hbond_angle_DHA
O5 H5A O1 1_554 0.87(3) 2.28(4) 3.050(4) 148(4)
O5 H5B O8 2_676 0.87(4) 2.16(4) 3.021(5) 172(4)
O6 H6A O8 2_566 0.87(4) 2.38(5) 3.078(4) 137(4)
O6 H6B O2 2_566 0.87(6) 2.30(6) 3.077(4) 149(4)
O7 H7A O1 2_676 0.80(4) 2.16(4) 2.860(4) 147(4)
O7 H7B O4 1_455 0.81(4) 1.91(4) 2.715(4) 171(4)
O8 H8A O7 1_556 0.81(3) 2.06(3) 2.854(4) 169(4)
O8 H8B O1 1_555 0.81(5) 2.03(5) 2.836(4) 175(4)
O9 H9A O4 1_445 0.87(4) 2.26(4) 3.061(4) 154(4)
